data_7012871
loop_
_publ_author_name
'Randolf D. K\"ohn'
'Zhida Pan'
'Mary F. Mahon'
'Gabriele Kociok-K\"ohn'

_publ_section_title
;
 Coordination chemistry of copper-(I) and -(II) with 2-pyridylmethyl
 substituted triazacyclohexanes
;
_journal_issue 11
_journal_name_full 'Dalton Trans.'
_journal_page_first 2269
_journal_page_last 2275
_journal_paper_doi 10.1039/b302037a
_journal_year 2003
_chemical_formula_sum 'C30 H55 Cl8 Cu2 N9'
_chemical_formula_weight 952.51
_space_group_IT_number 14
_symmetry_cell_setting monoclinic
_symmetry_space_group_name_Hall '-P 2yab'
_symmetry_space_group_name_H-M 'P 1 21/a 1'
_atom_sites_solution_hydrogens geom
_atom_sites_solution_primary direct
_atom_sites_solution_secondary difmap
_audit_creation_method SHELXL-97
_cell_angle_alpha 90.00
_cell_angle_beta 101.7720(10)
_cell_angle_gamma 90.00
_cell_formula_units_Z 2
_cell_length_a 9.3710(2)
_cell_length_b 23.2990(5)
_cell_length_c 9.9180(2)
_cell_measurement_reflns_used 73452
_cell_measurement_temperature 150(2)
_cell_measurement_theta_max 25.03
_cell_measurement_theta_min 2.91
_cell_volume 2119.90(8)
_computing_cell_refinement 'Collect, Nonius program suite version 1.9 (1997)'
_computing_data_collection 'Collect, Nonius program suite version 1.9 (1997)'
_computing_data_reduction 'Denzo and Scalepack (Otwinowski & Minor, 1997)'
_computing_molecular_graphics 'ORTEP3 for Windows - L. J. Farrugia, J. Appl. Crystallogr. 1997, 30, 565'
_computing_publication_material 'SHELX97-2, G. M. Sheldrick'
_computing_structure_refinement
;
SHELX97-2 Program for Crystal Structure Analysis. G. M. Sheldrick,
Institut f. Anorg. Chemie der Universit\"at, Tammanstrasse 4, 
D-3400 G\"ottingen, Germany, 1998.
;
_computing_structure_solution
; 
SIR97- Altomare A., Burla M.C., Camalli M., Cascarano G.L., Giacovazzo C. , 
Guagliardi A., Moliterni A.G.G., Polidori G.,Spagna R. 
(1999) J. Appl. Cryst. 32, 115-119.
;
_diffrn_ambient_temperature 150(2)
_diffrn_measured_fraction_theta_full 0.991
_diffrn_measured_fraction_theta_max 0.991
_diffrn_measurement_device_type 'Nonius Kappa CCD'
_diffrn_measurement_method \f-rotation
_diffrn_radiation_monochromator graphite
_diffrn_radiation_source 'fine-focus sealed tube'
_diffrn_radiation_type MoK\a
_diffrn_radiation_wavelength 0.71073
_diffrn_reflns_av_R_equivalents 0.1042
_diffrn_reflns_av_sigmaI/netI 0.0438
_diffrn_reflns_limit_h_max 11
_diffrn_reflns_limit_h_min -11
_diffrn_reflns_limit_k_max 27
_diffrn_reflns_limit_k_min -27
_diffrn_reflns_limit_l_max 11
_diffrn_reflns_limit_l_min -11
_diffrn_reflns_number 27101
_diffrn_reflns_theta_full 25.08
_diffrn_reflns_theta_max 25.08
_diffrn_reflns_theta_min 3.24
_diffrn_standards_decay_% 0
_exptl_absorpt_coefficient_mu 1.542
_exptl_absorpt_correction_T_max 0.7480
_exptl_absorpt_correction_T_min 0.4434
_exptl_absorpt_correction_type empirical
_exptl_crystal_colour green
_exptl_crystal_density_diffrn 1.492
_exptl_crystal_density_meas ?
_exptl_crystal_density_method .
_exptl_crystal_description plate
_exptl_crystal_F_000 984
_exptl_crystal_size_max 0.63
_exptl_crystal_size_mid 0.40
_exptl_crystal_size_min 0.20
_refine_diff_density_max 1.950
_refine_diff_density_min -1.782
_refine_diff_density_rms 0.152
_refine_ls_extinction_method none
_refine_ls_goodness_of_fit_ref 1.076
_refine_ls_hydrogen_treatment mixed
_refine_ls_matrix_type full
_refine_ls_number_parameters 220
_refine_ls_number_reflns 3732
_refine_ls_number_restraints 2
_refine_ls_restrained_S_all 1.077
_refine_ls_R_factor_all 0.0903
_refine_ls_R_factor_gt 0.0818
_refine_ls_shift/su_max 0.000
_refine_ls_shift/su_mean 0.000
_refine_ls_structure_factor_coef Fsqd
_refine_ls_weighting_details 'calc w=1/[\s^2^(Fo^2^)+(0.1111P)^2^+14.4743P] where P=(Fo^2^+2Fc^2^)/3'
_refine_ls_weighting_scheme calc
_refine_ls_wR_factor_gt 0.2091
_refine_ls_wR_factor_ref 0.2164
_reflns_number_gt 3317
_reflns_number_total 3732
_reflns_threshold_expression >2sigma(I)
_cod_data_source_file b302037a.txt
_cod_data_source_block pan13
_cod_database_code 7012871

loop_
_symmetry_equiv_pos_as_xyz
'x, y, z'
'-x+1/2, y+1/2, -z'
'-x, -y, -z'
'x-1/2, -y-1/2, z'

loop_
_atom_site_label
_atom_site_type_symbol
_atom_site_fract_x
_atom_site_fract_y
_atom_site_fract_z
_atom_site_U_iso_or_equiv
_atom_site_adp_type
_atom_site_occupancy
_atom_site_symmetry_multiplicity
_atom_site_calc_flag
_atom_site_refinement_flags
_atom_site_disorder_assembly
_atom_site_disorder_group
Cu Cu 0.92165(7) 0.05446(3) 0.38627(7) 0.0231(3) Uani 1 1 d . . .
Cl1 Cl 1.00999(16) -0.03498(6) 0.34757(14) 0.0274(4) Uani 1 1 d . . .
Cl2 Cl 1.11268(17) 0.09901(7) 0.32723(18) 0.0332(4) Uani 1 1 d . . .
C1 C 0.7765(7) 0.1614(3) 0.2832(6) 0.0281(13) Uani 1 1 d . . .
H1A H 0.8633 0.1701 0.2443 0.034 Uiso 1 1 calc R . .
H1B H 0.7122 0.1356 0.2184 0.034 Uiso 1 1 calc R . .
N1 N 0.8224(5) 0.1324(2) 0.4189(5) 0.0229(10) Uani 1 1 d . . .
C11 C 0.6933(7) 0.1163(3) 0.4756(7) 0.0287(13) Uani 1 1 d . . .
H11A H 0.6240 0.1488 0.4658 0.034 Uiso 1 1 calc R . .
H11B H 0.7238 0.1072 0.5748 0.034 Uiso 1 1 calc R . .
C12 C 0.6205(7) 0.0650(3) 0.3996(7) 0.0322(14) Uani 1 1 d . . .
C13 C 0.4727(8) 0.0565(3) 0.3733(9) 0.0412(17) Uani 1 1 d . . .
H13 H 0.4106 0.0845 0.4010 0.049 Uiso 1 1 calc R . .
C14 C 0.4145(8) 0.0077(3) 0.3071(10) 0.055(2) Uani 1 1 d . . .
H14 H 0.3122 0.0014 0.2874 0.066 Uiso 1 1 calc R . .
C15 C 0.5098(9) -0.0329(3) 0.2690(11) 0.059(2) Uani 1 1 d . . .
H15 H 0.4734 -0.0675 0.2242 0.070 Uiso 1 1 calc R . .
C16 C 0.6570(8) -0.0215(3) 0.2980(9) 0.0453(18) Uani 1 1 d . . .
H16 H 0.7214 -0.0490 0.2724 0.054 Uiso 1 1 calc R . .
N4 N 0.7132(6) 0.0267(2) 0.3606(6) 0.0302(12) Uani 1 1 d . . .
C2 C 0.9175(7) 0.1724(2) 0.5126(6) 0.0263(13) Uani 1 1 d . . .
H2A H 0.9504 0.1541 0.6037 0.032 Uiso 1 1 calc R . .
H2B H 1.0048 0.1816 0.4748 0.032 Uiso 1 1 calc R . .
N2 N 0.8374(6) 0.2254(2) 0.5283(5) 0.0294(12) Uani 1 1 d . . .
C21 C 0.9294(8) 0.2628(3) 0.6280(7) 0.0375(16) Uani 1 1 d . . .
H21A H 1.0093 0.2783 0.5870 0.045 Uiso 1 1 calc R . .
H21B H 0.9737 0.2401 0.7103 0.045 Uiso 1 1 calc R . .
C22 C 0.8431(10) 0.3126(3) 0.6717(9) 0.055(2) Uani 1 1 d . . .
H22A H 0.9088 0.3373 0.7366 0.083 Uiso 1 1 calc R . .
H22B H 0.7666 0.2976 0.7162 0.083 Uiso 1 1 calc R . .
H22C H 0.7985 0.3351 0.5904 0.083 Uiso 1 1 calc R . .
C3 C 0.7956(8) 0.2526(3) 0.3929(7) 0.0336(15) Uani 1 1 d . . .
H3A H 0.7451 0.2893 0.4014 0.040 Uiso 1 1 calc R . .
H3B H 0.8838 0.2608 0.3557 0.040 Uiso 1 1 calc R . .
N3 N 0.6992(6) 0.2143(2) 0.2996(6) 0.0318(12) Uani 1 1 d . . .
C32 C 0.5263(10) 0.2066(4) 0.0753(9) 0.061(2) Uani 1 1 d . . .
H32A H 0.4921 0.2270 -0.0117 0.092 Uiso 1 1 calc R . .
H32B H 0.4444 0.2007 0.1214 0.092 Uiso 1 1 calc R . .
H32C H 0.5668 0.1694 0.0567 0.092 Uiso 1 1 calc R . .
C31 C 0.6417(9) 0.2415(4) 0.1662(8) 0.0475(19) Uani 1 1 d . . .
H31A H 0.7230 0.2479 0.1180 0.057 Uiso 1 1 calc R . .
H31B H 0.6007 0.2794 0.1822 0.057 Uiso 1 1 calc R . .
C4 C 0.0706(13) -0.0901(4) 0.0293(12) 0.146(8) Uani 1 1 d D . .
H4A H 0.0210 -0.0695 0.0939 0.176 Uiso 1 1 calc R . .
H4B H -0.0037 -0.1022 -0.0516 0.176 Uiso 1 1 calc R . .
Cl3 Cl 0.2041(5) -0.04441(16) -0.0236(3) 0.1106(13) Uani 1 1 d D . .
Cl4 Cl 0.1642(6) -0.15035(16) 0.1106(4) 0.1245(16) Uani 1 1 d D . .
N5 N 0.1841(12) 0.1340(5) -0.0588(11) 0.031(2) Uiso 0.50 1 d P . .
H5A H 0.2115 0.1694 -0.0716 0.037 Uiso 0.50 1 calc PR . .
H5B H 0.0912 0.1247 -0.0800 0.037 Uiso 0.50 1 calc PR . .
C5 C 0.3004(17) 0.0878(7) 0.0015(16) 0.043(3) Uiso 0.50 1 d P . .
H5C H 0.2814 0.0567 -0.0678 0.052 Uiso 0.50 1 calc PR . .
H5D H 0.2646 0.0728 0.0820 0.052 Uiso 0.50 1 calc PR . .
C6 C 0.470(8) 0.086(4) 0.051(9) 0.33(4) Uiso 0.50 1 d P . .
H6A H 0.5000 0.0477 0.0879 0.493 Uiso 0.50 1 calc PR . .
H6B H 0.5005 0.1147 0.1237 0.493 Uiso 0.50 1 calc PR . .
H6C H 0.5171 0.0942 -0.0264 0.493 Uiso 0.50 1 calc PR . .

loop_
_atom_site_aniso_label
_atom_site_aniso_U_11
_atom_site_aniso_U_22
_atom_site_aniso_U_33
_atom_site_aniso_U_23
_atom_site_aniso_U_13
_atom_site_aniso_U_12
Cu 0.0203(4) 0.0231(4) 0.0274(4) -0.0013(3) 0.0083(3) 0.0022(3)
Cl1 0.0305(8) 0.0275(8) 0.0252(7) -0.0029(6) 0.0086(6) 0.0064(6)
Cl2 0.0239(8) 0.0321(8) 0.0475(9) -0.0015(7) 0.0164(7) 0.0000(6)
C1 0.032(3) 0.028(3) 0.026(3) 0.000(2) 0.010(3) 0.006(2)
N1 0.018(2) 0.024(2) 0.027(3) 0.0004(19) 0.006(2) 0.0025(19)
C11 0.025(3) 0.028(3) 0.037(3) -0.001(3) 0.015(3) 0.001(2)
C12 0.030(3) 0.029(3) 0.042(4) 0.002(3) 0.015(3) 0.005(3)
C13 0.025(4) 0.036(4) 0.064(5) -0.004(3) 0.013(3) 0.002(3)
C14 0.019(4) 0.047(4) 0.097(7) -0.013(4) 0.008(4) -0.006(3)
C15 0.033(4) 0.035(4) 0.106(8) -0.020(4) 0.009(4) -0.004(3)
C16 0.029(4) 0.032(4) 0.074(5) -0.015(3) 0.008(4) 0.000(3)
N4 0.024(3) 0.025(3) 0.042(3) -0.002(2) 0.007(2) 0.000(2)
C2 0.024(3) 0.023(3) 0.031(3) -0.002(2) 0.005(3) 0.000(2)
N2 0.033(3) 0.023(3) 0.034(3) -0.001(2) 0.011(2) 0.002(2)
C21 0.043(4) 0.028(3) 0.043(4) -0.003(3) 0.013(3) -0.005(3)
C22 0.076(6) 0.037(4) 0.051(5) -0.017(4) 0.008(4) 0.005(4)
C3 0.042(4) 0.024(3) 0.037(4) 0.002(3) 0.015(3) 0.006(3)
N3 0.033(3) 0.030(3) 0.034(3) 0.002(2) 0.010(2) 0.009(2)
C32 0.057(6) 0.076(6) 0.047(5) 0.002(4) -0.002(4) 0.024(5)
C31 0.055(5) 0.049(4) 0.038(4) 0.008(3) 0.007(4) 0.017(4)
C4 0.26(2) 0.139(15) 0.047(7) -0.023(8) 0.046(10) -0.012(15)
Cl3 0.175(4) 0.095(2) 0.0563(16) -0.0093(15) 0.009(2) 0.016(2)
Cl4 0.214(5) 0.093(2) 0.089(2) -0.0141(19) 0.085(3) -0.016(3)

loop_
_atom_type_symbol
_atom_type_description
_atom_type_scat_dispersion_real
_atom_type_scat_dispersion_imag
_atom_type_scat_source
C C 0.0033 0.0016 'International Tables Vol C Tables 4.2.6.8 and 6.1.1.4'
H H 0.0000 0.0000 'International Tables Vol C Tables 4.2.6.8 and 6.1.1.4'
N N 0.0061 0.0033 'International Tables Vol C Tables 4.2.6.8 and 6.1.1.4'
Cu Cu 0.3201 1.2651 'International Tables Vol C Tables 4.2.6.8 and 6.1.1.4'
Cl Cl 0.1484 0.1585 'International Tables Vol C Tables 4.2.6.8 and 6.1.1.4'

loop_
_geom_angle_atom_site_label_1
_geom_angle_atom_site_label_2
_geom_angle_atom_site_label_3
_geom_angle
_geom_angle_site_symmetry_1
_geom_angle_site_symmetry_3
_geom_angle_publ_flag
N4 Cu N1 81.3(2) . . ?
N4 Cu Cl2 156.13(17) . . ?
N1 Cu Cl2 92.42(14) . . ?
N4 Cu Cl1 93.44(15) . . ?
N1 Cu Cl1 174.77(14) . . ?
Cl2 Cu Cl1 92.41(6) . . ?
N4 Cu Cl1 95.86(16) . 3_756 ?
N1 Cu Cl1 91.11(14) . 3_756 ?
Cl2 Cu Cl1 107.33(6) . 3_756 ?
Cl1 Cu Cl1 89.37(5) . 3_756 ?
Cu Cl1 Cu 90.63(5) . 3_756 ?
N3 C1 N1 110.0(5) . . ?
N3 C1 H1A 109.7 . . ?
N1 C1 H1A 109.7 . . ?
N3 C1 H1B 109.7 . . ?
N1 C1 H1B 109.7 . . ?
H1A C1 H1B 108.2 . . ?
C2 N1 C11 110.8(5) . . ?
C2 N1 C1 107.9(5) . . ?
C11 N1 C1 110.5(5) . . ?
C2 N1 Cu 114.4(3) . . ?
C11 N1 Cu 105.2(3) . . ?
C1 N1 Cu 108.0(3) . . ?
N1 C11 C12 109.5(5) . . ?
N1 C11 H11A 109.8 . . ?
C12 C11 H11A 109.8 . . ?
N1 C11 H11B 109.8 . . ?
C12 C11 H11B 109.8 . . ?
H11A C11 H11B 108.2 . . ?
N4 C12 C13 122.1(6) . . ?
N4 C12 C11 114.6(6) . . ?
C13 C12 C11 123.3(6) . . ?
C12 C13 C14 119.9(7) . . ?
C12 C13 H13 120.0 . . ?
C14 C13 H13 120.0 . . ?
C13 C14 C15 118.4(7) . . ?
C13 C14 H14 120.8 . . ?
C15 C14 H14 120.8 . . ?
C16 C15 C14 118.6(7) . . ?
C16 C15 H15 120.7 . . ?
C14 C15 H15 120.7 . . ?
N4 C16 C15 122.8(7) . . ?
N4 C16 H16 118.6 . . ?
C15 C16 H16 118.6 . . ?
C16 N4 C12 118.1(6) . . ?
C16 N4 Cu 127.2(5) . . ?
C12 N4 Cu 114.3(4) . . ?
N2 C2 N1 109.9(5) . . ?
N2 C2 H2A 109.7 . . ?
N1 C2 H2A 109.7 . . ?
N2 C2 H2B 109.7 . . ?
N1 C2 H2B 109.7 . . ?
H2A C2 H2B 108.2 . . ?
C21 N2 C3 112.0(5) . . ?
C21 N2 C2 109.2(5) . . ?
C3 N2 C2 108.2(5) . . ?
N2 C21 C22 111.8(6) . . ?
N2 C21 H21A 109.2 . . ?
C22 C21 H21A 109.2 . . ?
N2 C21 H21B 109.2 . . ?
C22 C21 H21B 109.2 . . ?
H21A C21 H21B 107.9 . . ?
C21 C22 H22A 109.5 . . ?
C21 C22 H22B 109.5 . . ?
H22A C22 H22B 109.5 . . ?
C21 C22 H22C 109.5 . . ?
H22A C22 H22C 109.5 . . ?
H22B C22 H22C 109.5 . . ?
N3 C3 N2 109.5(5) . . ?
N3 C3 H3A 109.8 . . ?
N2 C3 H3A 109.8 . . ?
N3 C3 H3B 109.8 . . ?
N2 C3 H3B 109.8 . . ?
H3A C3 H3B 108.2 . . ?
C1 N3 C3 109.3(5) . . ?
C1 N3 C31 111.4(5) . . ?
C3 N3 C31 112.0(6) . . ?
C31 C32 H32A 109.5 . . ?
C31 C32 H32B 109.5 . . ?
H32A C32 H32B 109.5 . . ?
C31 C32 H32C 109.5 . . ?
H32A C32 H32C 109.5 . . ?
H32B C32 H32C 109.5 . . ?
N3 C31 C32 113.3(7) . . ?
N3 C31 H31A 108.9 . . ?
C32 C31 H31A 108.9 . . ?
N3 C31 H31B 108.9 . . ?
C32 C31 H31B 108.9 . . ?
H31A C31 H31B 107.7 . . ?
Cl4 C4 Cl3 107.1(6) . . ?
Cl4 C4 H4A 110.3 . . ?
Cl3 C4 H4A 110.3 . . ?
Cl4 C4 H4B 110.3 . . ?
Cl3 C4 H4B 110.3 . . ?
H4A C4 H4B 108.5 . . ?
C5 N5 H5A 120.0 . . ?
C5 N5 H5B 120.0 . . ?
H5A N5 H5B 120.0 . . ?
N5 C5 C6 136(3) . . ?
N5 C5 H5C 103.1 . . ?
C6 C5 H5C 103.1 . . ?
N5 C5 H5D 103.1 . . ?
C6 C5 H5D 103.1 . . ?
H5C C5 H5D 105.1 . . ?
C5 C6 H6A 109.5 . . ?
C5 C6 H6B 109.5 . . ?
H6A C6 H6B 109.5 . . ?
C5 C6 H6C 109.5 . . ?
H6A C6 H6C 109.5 . . ?
H6B C6 H6C 109.5 . . ?

loop_
_geom_bond_atom_site_label_1
_geom_bond_atom_site_label_2
_geom_bond_distance
_geom_bond_site_symmetry_2
_geom_bond_publ_flag
Cu N4 2.024(5) . ?
Cu N1 2.095(5) . ?
Cu Cl2 2.2477(16) . ?
Cu Cl1 2.3034(15) . ?
Cu Cl1 2.6258(16) 3_756 ?
Cl1 Cu 2.6258(16) 3_756 ?
C1 N3 1.455(8) . ?
C1 N1 1.489(8) . ?
C1 H1A 0.9900 . ?
C1 H1B 0.9900 . ?
N1 C2 1.479(8) . ?
N1 C11 1.483(7) . ?
C11 C12 1.500(9) . ?
C11 H11A 0.9900 . ?
C11 H11B 0.9900 . ?
C12 N4 1.357(8) . ?
C12 C13 1.371(10) . ?
C13 C14 1.371(11) . ?
C13 H13 0.9500 . ?
C14 C15 1.404(11) . ?
C14 H14 0.9500 . ?
C15 C16 1.376(11) . ?
C15 H15 0.9500 . ?
C16 N4 1.338(9) . ?
C16 H16 0.9500 . ?
C2 N2 1.471(8) . ?
C2 H2A 0.9900 . ?
C2 H2B 0.9900 . ?
N2 C21 1.460(9) . ?
N2 C3 1.463(8) . ?
C21 C22 1.527(10) . ?
C21 H21A 0.9900 . ?
C21 H21B 0.9900 . ?
C22 H22A 0.9800 . ?
C22 H22B 0.9800 . ?
C22 H22C 0.9800 . ?
C3 N3 1.458(9) . ?
C3 H3A 0.9900 . ?
C3 H3B 0.9900 . ?
N3 C31 1.467(9) . ?
C32 C31 1.498(13) . ?
C32 H32A 0.9800 . ?
C32 H32B 0.9800 . ?
C32 H32C 0.9800 . ?
C31 H31A 0.9900 . ?
C31 H31B 0.9900 . ?
C4 Cl4 1.760(9) . ?
C4 Cl3 1.801(9) . ?
C4 H4A 0.9900 . ?
C4 H4B 0.9900 . ?
N5 C5 1.562(18) . ?
N5 H5A 0.8800 . ?
N5 H5B 0.8800 . ?
C5 C6 1.57(7) . ?
C5 H5C 0.9900 . ?
C5 H5D 0.9900 . ?
C6 H6A 0.9800 . ?
C6 H6B 0.9800 . ?
C6 H6C 0.9800 . ?
